data_7020365
loop_
_publ_author_name
'Dokorou, Vassiliki N.'
'Milios, Constantinos J.'
'Tsipis, Athanassios C.'
'Haukka, Matti'
'Weidler, Peter G.'
'Powell, Annie K.'
'Kostakis, George E.'

_publ_section_title
;
 Pseudopeptidic ligands: exploring the self-assembly of
 isophthaloylbisglycine (H2IBG) and divalent metal ions.
;
_journal_issue 40
_journal_name_full 'Dalton transactions (Cambridge, England : 2003)'
_journal_page_first 12501
_journal_page_last 12513
_journal_paper_doi 10.1039/c2dt31383a
_journal_volume 41
_journal_year 2012
_chemical_formula_sum 'C12 H20 N2 O11 Sr'
_chemical_formula_weight 455.92
_chemical_name_systematic
;
?
;
_space_group_IT_number 13
_symmetry_cell_setting monoclinic
_symmetry_space_group_name_Hall '-P 2yc'
_symmetry_space_group_name_H-M 'P 1 2/c 1'
_atom_sites_solution_hydrogens geom
_atom_sites_solution_primary direct
_atom_sites_solution_secondary difmap
_audit_creation_method SHELXL-97
_cell_angle_alpha 90.00
_cell_angle_beta 92.234(14)
_cell_angle_gamma 90.00
_cell_formula_units_Z 2
_cell_length_a 15.246(3)
_cell_length_b 6.8008(9)
_cell_length_c 8.0856(13)
_cell_measurement_reflns_used 2220
_cell_measurement_temperature 180(2)
_cell_measurement_theta_max 25.25
_cell_measurement_theta_min 1.33
_cell_volume 837.7(2)
_computing_cell_refinement 'STOE X-AREA'
_computing_data_collection 'STOE X-AREA'
_computing_data_reduction 'STOE X-RED'
_computing_structure_refinement 'SHELXL-97 (Sheldrick, 2008)'
_diffrn_ambient_temperature 180(2)
_diffrn_detector 'image plate ( 34 cm diameter )'
_diffrn_detector_type STOE
_diffrn_measured_fraction_theta_full 0.996
_diffrn_measured_fraction_theta_max 0.987
_diffrn_measurement_device '2-circle goniometer'
_diffrn_measurement_device_type 'STOE IPDS 2'
_diffrn_radiation_monochromator graphite
_diffrn_radiation_source 'fine-focus sealed tube'
_diffrn_radiation_type MoK\a
_diffrn_radiation_wavelength 0.71073
_diffrn_reflns_av_R_equivalents 0.0000
_diffrn_reflns_av_sigmaI/netI 0.0795
_diffrn_reflns_limit_h_max 18
_diffrn_reflns_limit_h_min -18
_diffrn_reflns_limit_k_max 8
_diffrn_reflns_limit_k_min -8
_diffrn_reflns_limit_l_max 8
_diffrn_reflns_limit_l_min -9
_diffrn_reflns_number 4170
_diffrn_reflns_theta_full 25.00
_diffrn_reflns_theta_max 25.67
_diffrn_reflns_theta_min 1.34
_exptl_absorpt_coefficient_mu 3.282
_exptl_absorpt_correction_T_max 0.8799
_exptl_absorpt_correction_T_min 0.4942
_exptl_absorpt_correction_type sphere
_exptl_absorpt_process_details
;
Interpolation using Int.Tab. Vol. C (1992) p. 523,Tab. 6.3.3.3
for values of muR in the range 0-2.5, and Int.Tab. Vol.II (1959)
p.302; Table 5.3.6 B for muR in the range 2.6-10.0.
The interpolation procedure of C.W.Dwiggins Jr (Acta Cryst.(1975)
A31,146-148) is used with some modification.
;
_exptl_crystal_colour Colourless
_exptl_crystal_density_diffrn 1.807
_exptl_crystal_density_method 'not measured'
_exptl_crystal_description Plate
_exptl_crystal_F_000 464
_exptl_crystal_size_max 0.25
_exptl_crystal_size_mid 0.18
_exptl_crystal_size_min 0.04
_exptl_crystal_size_rad 0.0300
_refine_diff_density_max 1.682
_refine_diff_density_min -0.876
_refine_diff_density_rms 0.105
_refine_ls_extinction_method none
_refine_ls_goodness_of_fit_ref 0.971
_refine_ls_hydrogen_treatment mixed
_refine_ls_matrix_type full
_refine_ls_number_parameters 124
_refine_ls_number_reflns 4182
_refine_ls_number_restraints 6
_refine_ls_restrained_S_all 0.971
_refine_ls_R_factor_all 0.0895
_refine_ls_R_factor_gt 0.0601
_refine_ls_shift/su_max 0.000
_refine_ls_shift/su_mean 0.000
_refine_ls_structure_factor_coef Fsqd
_refine_ls_weighting_details 'calc w=1/[\s^2^(Fo^2^)+(0.1000P)^2^+0.0000P] where P=(Fo^2^+2Fc^2^)/3'
_refine_ls_weighting_scheme calc
_refine_ls_wR_factor_gt 0.1558
_refine_ls_wR_factor_ref 0.1666
_reflns_number_gt 2822
_reflns_number_total 4170
_reflns_threshold_expression >2\s(I)
_cod_data_source_file c2dt31383a.txt
_cod_data_source_block 4
_cod_original_sg_symbol_H-M P2/c
_cod_database_code 7020365
_exptl_absorpt_correction_t_ave 0.6871

loop_
_symmetry_equiv_pos_as_xyz
'x, y, z'
'-x, y, -z+1/2'
'-x, -y, -z'
'x, -y, z-1/2'

loop_
_atom_site_label
_atom_site_type_symbol
_atom_site_fract_x
_atom_site_fract_y
_atom_site_fract_z
_atom_site_U_iso_or_equiv
_atom_site_adp_type
_atom_site_occupancy
_atom_site_symmetry_multiplicity
_atom_site_calc_flag
_atom_site_refinement_flags
Sr1 Sr 0.5000 0.49293(10) 0.2500 0.02816(19) Uani 1 2 d S
N1 N 0.2010(2) 0.8453(6) 0.0277(6) 0.0365(10) Uani 1 1 d D
H1N H 0.1987 0.9743 0.0355 0.044 Uiso 1 1 calc RD
O1 O 0.3378(2) 0.6567(5) 0.2046(5) 0.0400(8) Uani 1 1 d .
O2 O 0.41702(19) 0.6331(5) -0.0175(4) 0.0342(7) Uani 1 1 d .
O3 O 0.1376(2) 0.5575(5) 0.0948(5) 0.0437(10) Uani 1 1 d .
O4 O 0.4109(2) 0.1902(5) 0.0931(5) 0.0388(8) Uani 1 1 d D
H41 H 0.3578 0.2249 0.0671 0.047 Uiso 1 1 d RD
H42 H 0.4350 0.1668 0.0085 0.047 Uiso 1 1 d RD
O5 O 0.5000 0.8837(7) 0.2500 0.0527(15) Uani 1 2 d SD
O6 O 0.2432(2) 0.2619(5) -0.0210(5) 0.0362(8) Uani 1 1 d D
H61 H 0.2603 0.2813 -0.1145 0.043 Uiso 1 1 d RD
H62 H 0.2128 0.3521 0.0236 0.043 Uiso 1 1 d RD
C1 C 0.3460(3) 0.6783(6) 0.0524(7) 0.0325(11) Uani 1 1 d .
C2 C 0.2729(3) 0.7585(7) -0.0604(7) 0.0335(12) Uani 1 1 d .
H2A H 0.2975 0.8594 -0.1337 0.040 Uiso 1 1 calc R
H2B H 0.2494 0.6506 -0.1313 0.040 Uiso 1 1 calc R
C3 C 0.1386(3) 0.7409(7) 0.0970(6) 0.0341(11) Uani 1 1 d .
C4 C 0.0672(3) 0.8569(7) 0.1762(7) 0.0348(11) Uani 1 1 d .
C5 C 0.0000 0.7567(10) 0.2500 0.0361(17) Uani 1 2 d S
H5 H 0.0000 0.6170 0.2500 0.054 Uiso 1 2 calc SR
C6 C 0.0672(3) 1.0611(7) 0.1788(8) 0.0397(13) Uani 1 1 d .
H6A H 0.1137 1.1315 0.1312 0.048 Uiso 1 1 calc R
C7 C 0.0000 1.1624(11) 0.2500 0.045(2) Uani 1 2 d S
H7 H 0.0000 1.3021 0.2500 0.068 Uiso 1 2 calc SR
H51 H 0.461(3) 0.969(7) 0.215(7) 0.054 Uiso 1 1 d D

loop_
_atom_site_aniso_label
_atom_site_aniso_U_11
_atom_site_aniso_U_22
_atom_site_aniso_U_33
_atom_site_aniso_U_23
_atom_site_aniso_U_13
_atom_site_aniso_U_12
Sr1 0.0315(3) 0.0270(3) 0.0264(3) 0.000 0.0062(2) 0.000
N1 0.033(2) 0.0297(19) 0.047(3) 0.0056(19) 0.0111(18) 0.0039(16)
O1 0.0346(17) 0.053(2) 0.033(2) 0.0017(17) 0.0075(15) 0.0060(15)
O2 0.0323(16) 0.0418(17) 0.0292(19) -0.0012(15) 0.0097(14) 0.0047(13)
O3 0.0427(18) 0.0328(18) 0.057(3) -0.0002(15) 0.0139(17) 0.0014(13)
O4 0.0354(16) 0.0387(18) 0.042(2) -0.0002(16) 0.0042(15) 0.0024(14)
O5 0.057(3) 0.029(3) 0.071(4) 0.000 -0.017(3) 0.000
O6 0.0389(18) 0.0342(17) 0.036(2) 0.0013(16) 0.0115(16) 0.0045(14)
C1 0.033(2) 0.027(2) 0.038(3) -0.002(2) 0.006(2) -0.0010(18)
C2 0.031(2) 0.032(2) 0.038(3) 0.004(2) 0.011(2) 0.0039(19)
C3 0.036(2) 0.034(2) 0.032(3) 0.001(2) 0.003(2) 0.0008(19)
C4 0.032(2) 0.034(2) 0.039(3) 0.000(2) 0.002(2) 0.001(2)
C5 0.033(3) 0.031(3) 0.044(5) 0.000 0.008(3) 0.000
C6 0.036(3) 0.033(2) 0.052(4) 0.002(2) 0.014(2) -0.0016(19)
C7 0.054(4) 0.028(3) 0.055(6) 0.000 0.018(4) 0.000

loop_
_atom_type_symbol
_atom_type_description
_atom_type_scat_dispersion_real
_atom_type_scat_dispersion_imag
_atom_type_scat_source
C C 0.0033 0.0016 'International Tables Vol C Tables 4.2.6.8 and 6.1.1.4'
H H 0.0000 0.0000 'International Tables Vol C Tables 4.2.6.8 and 6.1.1.4'
N N 0.0061 0.0033 'International Tables Vol C Tables 4.2.6.8 and 6.1.1.4'
O O 0.0106 0.0060 'International Tables Vol C Tables 4.2.6.8 and 6.1.1.4'
Sr Sr -1.5307 3.2498 'International Tables Vol C Tables 4.2.6.8 and 6.1.1.4'

loop_
_geom_angle_atom_site_label_1
_geom_angle_atom_site_label_2
_geom_angle_atom_site_label_3
_geom_angle
_geom_angle_site_symmetry_1
_geom_angle_site_symmetry_3
O2 Sr1 O2 139.23(16) 3_665 4_566
O2 Sr1 O2 120.48(12) 3_665 2_655
O2 Sr1 O2 75.18(11) 4_566 2_655
O2 Sr1 O2 75.18(11) 3_665 .
O2 Sr1 O2 120.48(12) 4_566 .
O2 Sr1 O2 137.69(15) 2_655 .
O2 Sr1 O5 110.39(8) 3_665 .
O2 Sr1 O5 110.39(8) 4_566 .
O2 Sr1 O5 68.84(7) 2_655 .
O2 Sr1 O5 68.84(7) . .
O2 Sr1 O1 75.76(11) 3_665 2_655
O2 Sr1 O1 122.06(11) 4_566 2_655
O2 Sr1 O1 48.61(10) 2_655 2_655
O2 Sr1 O1 111.48(11) . 2_655
O5 Sr1 O1 65.87(8) . 2_655
O2 Sr1 O1 122.06(11) 3_665 .
O2 Sr1 O1 75.76(11) 4_566 .
O2 Sr1 O1 111.48(11) 2_655 .
O2 Sr1 O1 48.61(10) . .
O5 Sr1 O1 65.87(8) . .
O1 Sr1 O1 131.74(16) 2_655 .
O2 Sr1 O4 69.27(11) 3_665 .
O2 Sr1 O4 80.33(11) 4_566 .
O2 Sr1 O4 149.37(11) 2_655 .
O2 Sr1 O4 71.35(10) . .
O5 Sr1 O4 138.50(7) . .
O1 Sr1 O4 142.92(11) 2_655 .
O1 Sr1 O4 79.31(11) . .
O2 Sr1 O4 80.33(11) 3_665 2_655
O2 Sr1 O4 69.27(11) 4_566 2_655
O2 Sr1 O4 71.35(10) 2_655 2_655
O2 Sr1 O4 149.37(11) . 2_655
O5 Sr1 O4 138.50(7) . 2_655
O1 Sr1 O4 79.31(11) 2_655 2_655
O1 Sr1 O4 142.92(11) . 2_655
O4 Sr1 O4 83.00(14) . 2_655
O2 Sr1 C1 97.78(12) 3_665 2_655
O2 Sr1 C1 98.72(13) 4_566 2_655
O2 Sr1 C1 24.54(12) 2_655 2_655
O2 Sr1 C1 127.75(12) . 2_655
O5 Sr1 C1 65.67(8) . 2_655
O1 Sr1 C1 24.09(12) 2_655 2_655
O1 Sr1 C1 125.17(11) . 2_655
O4 Sr1 C1 154.78(11) . 2_655
O4 Sr1 C1 73.29(11) 2_655 2_655
O2 Sr1 C1 98.72(13) 3_665 .
O2 Sr1 C1 97.78(12) 4_566 .
O2 Sr1 C1 127.75(12) 2_655 .
O2 Sr1 C1 24.54(12) . .
O5 Sr1 C1 65.67(8) . .
O1 Sr1 C1 125.17(11) 2_655 .
O1 Sr1 C1 24.09(12) . .
O4 Sr1 C1 73.29(11) . .
O4 Sr1 C1 154.78(11) 2_655 .
C1 Sr1 C1 131.33(17) 2_655 .
C3 N1 C2 123.7(4) . .
C3 N1 H1N 118.2 . .
C2 N1 H1N 118.2 . .
C1 O1 Sr1 93.2(3) . .
C1 O2 Sr1 153.1(3) . 3_665
C1 O2 Sr1 96.4(3) . .
Sr1 O2 Sr1 104.82(11) 3_665 .
Sr1 O4 H41 110.5 . .
Sr1 O4 H42 107.9 . .
H41 O4 H42 107.5 . .
Sr1 O5 H51 132(4) . .
H61 O6 H62 118.0 . .
O1 C1 O2 121.8(4) . .
O1 C1 C2 122.3(4) . .
O2 C1 C2 115.9(5) . .
O1 C1 Sr1 62.8(2) . .
O2 C1 Sr1 59.1(3) . .
C2 C1 Sr1 174.2(3) . .
N1 C2 C1 113.7(4) . .
N1 C2 H2A 108.8 . .
C1 C2 H2A 108.8 . .
N1 C2 H2B 108.8 . .
C1 C2 H2B 108.8 . .
H2A C2 H2B 107.7 . .
O3 C3 N1 122.5(5) . .
O3 C3 C4 121.4(4) . .
N1 C3 C4 116.1(4) . .
C5 C4 C6 119.0(5) . .
C5 C4 C3 118.9(4) . .
C6 C4 C3 122.1(5) . .
C4 C5 C4 121.0(6) 2 .
C4 C5 H5 119.5 2 .
C4 C5 H5 119.5 . .
C7 C6 C4 120.4(5) . .
C7 C6 H6A 119.8 . .
C4 C6 H6A 119.8 . .
C6 C7 C6 120.1(7) . 2
C6 C7 H7 120.0 . .
C6 C7 H7 120.0 2 .

loop_
_geom_bond_atom_site_label_1
_geom_bond_atom_site_label_2
_geom_bond_distance
_geom_bond_site_symmetry_2
Sr1 O2 2.460(3) 3_665
Sr1 O2 2.460(3) 4_566
Sr1 O2 2.641(4) 2_655
Sr1 O2 2.641(4) .
Sr1 O5 2.658(5) .
Sr1 O1 2.724(3) 2_655
Sr1 O1 2.724(3) .
Sr1 O4 2.749(3) .
Sr1 O4 2.749(3) 2_655
Sr1 C1 3.059(5) 2_655
Sr1 C1 3.059(5) .
N1 C3 1.328(6) .
N1 C2 1.455(6) .
N1 H1N 0.8800 .
O1 C1 1.251(6) .
O2 C1 1.278(6) .
O2 Sr1 2.460(3) 3_665
O3 C3 1.248(6) .
O4 H41 0.8623 .
O4 H42 0.8049 .
O5 H51 0.87(3) .
O6 H61 0.8203 .
O6 H62 0.8566 .
C1 C2 1.515(7) .
C2 H2A 0.9900 .
C2 H2B 0.9900 .
C3 C4 1.507(7) .
C4 C5 1.385(6) .
C4 C6 1.389(7) .
C5 C4 1.385(6) 2
C5 H5 0.9500 .
C6 C7 1.379(6) .
C6 H6A 0.9500 .
C7 C6 1.379(6) 2
C7 H7 0.9500 .

loop_
_geom_hbond_atom_site_label_D
_geom_hbond_atom_site_label_H
_geom_hbond_atom_site_label_A
_geom_hbond_distance_DH
_geom_hbond_distance_HA
_geom_hbond_distance_DA
_geom_hbond_angle_DHA
_geom_hbond_site_symmetry_A
O4 H41 O6 0.86 1.88 2.728(5) 168.8 .
O4 H42 O5 0.80 2.37 3.176(4) 175.9 3_665
O5 H51 O4 0.87(3) 1.94(4) 2.768(5) 159(6) 1_565
O6 H61 O1 0.82 1.96 2.749(5) 160.8 4_565
O6 H62 O3 0.86 1.91 2.762(5) 172.4 .
N1 H1N O6 0.88 2.13 2.935(5) 152.6 1_565
